data_9016372
loop_
_publ_author_name
'Liu, J.'
'Li, G.'
'Mao, Q.'
'Wu, S.'
'Liu, Z.'
'Su, S.'
'Xiong, M.'
'Yu, X.'

_publ_section_title
;
 Hanjiangite, a new barium-vanadium phyllosilicate carbonate mineral,
 from the Shiti barium deposit in the Dabashan region, China
 Note: data is taken from the deposited cif, which unfortunately does not agree
 with the published tables.
;
_journal_name_full 'American Mineralogist'
_journal_page_first 281
_journal_page_last 290
_journal_paper_doi 10.2138/am.2012.3781
_journal_volume 97
_journal_year 2012
_chemical_compound_source 'Southern Shaanxi, China'
_chemical_formula_sum 'C2 H2 Al1.7 Ba2 Ca F0.66 O18 Si2.98 V1.323'
_chemical_name_mineral Hanjiangite
_space_group_IT_number 5
_symmetry_space_group_name_Hall 'C 2y'
_symmetry_space_group_name_H-M 'C 1 2 1'
_cell_angle_alpha 90
_cell_angle_beta 93.49
_cell_angle_gamma 90
_cell_formula_units_Z 4
_cell_length_a 5.2050
_cell_length_b 9.033
_cell_length_c 32.077
_cell_volume 1505.360
_database_code_amcsd 0018777
_exptl_crystal_density_diffrn 3.699
_cod_original_formula_sum 'Ba2 Ca V1.323 Al1.7 Si2.98 O18 F.66 C2 H2'
_cod_database_code 9016372

loop_
_space_group_symop_operation_xyz
x,y,z
1/2+x,1/2+y,z
-x,y,-z
1/2-x,1/2+y,-z

loop_
_atom_site_aniso_label
_atom_site_aniso_U_11
_atom_site_aniso_U_22
_atom_site_aniso_U_33
_atom_site_aniso_U_12
_atom_site_aniso_U_13
_atom_site_aniso_U_23
Ba1 0.01130 0.00000 0.02330 -0.00280 -0.00200 -0.00130
Ba2 0.01740 0.04450 0.04500 0.00170 0.00270 -0.00090
Ca1 0.03300 0.00500 0.01000 0.00000 0.00000 0.00000
Ca2 0.01900 0.01500 0.01800 0.00000 0.00300 0.00000
V1 0.01000 0.01000 0.01500 0.00000 0.00000 0.00000
Al1 0.01000 0.01000 0.01500 0.00000 0.00000 0.00000
V2 0.00640 0.01100 0.02600 -0.00110 0.00020 -0.00440
Al2 0.00640 0.01100 0.02600 -0.00110 0.00020 -0.00440
Si1 0.01300 0.02000 0.00900 0.00000 0.00000 0.00100
Si2 0.00520 0.00700 0.03100 -0.00420 0.00190 0.00130
Al3 0.00520 0.00700 0.03100 -0.00420 0.00190 0.00130
Si3 0.00520 0.00700 0.03100 -0.00420 0.00190 0.00130
Al4_1 0.00520 0.00700 0.03100 -0.00420 0.00190 0.00130
Si4 0.00700 0.02100 0.01500 0.00000 -0.00200 -0.00300
Al4_2 0.00700 0.02100 0.01500 0.00000 -0.00200 -0.00300
O1 0.00800 0.02300 0.03500 -0.00100 -0.00700 0.00200
O2 0.01400 0.02400 0.02100 -0.01300 -0.01100 0.01100
O3 0.01700 0.01800 0.02200 -0.00300 0.00400 -0.00400
O4 0.00910 0.01400 0.02300 -0.00300 0.00020 0.00090
O-H5 0.00910 0.01400 0.02300 -0.00300 0.00020 0.00090
O6 0.00910 0.01400 0.02300 -0.00300 0.00020 0.00090
O-H7 0.00910 0.01400 0.02300 -0.00300 0.00020 0.00090
O8 0.00910 0.01400 0.02300 -0.00300 0.00020 0.00090
O9 0.00910 0.01400 0.02300 -0.00300 0.00020 0.00090
O10 0.02200 0.01600 0.03700 -0.00500 0.00300 0.01100
O11 0.00800 0.02500 0.03800 0.00000 -0.00300 -0.01300
O12 0.01300 0.02300 0.04500 0.00800 0.00000 -0.01600
O13 0.01900 0.02700 0.08200 -0.00500 -0.01200 0.01500
O14 0.01300 0.03400 0.05600 -0.00900 -0.01000 0.00400
O15 0.01800 0.02900 0.05700 -0.00200 0.00200 0.00000
O16 0.02500 0.01100 0.02900 -0.00900 0.00400 0.00400
O17 0.01700 0.01800 0.02800 -0.00600 -0.00200 -0.01400
O18 0.02500 0.01100 0.03600 -0.00900 0.01200 -0.00600
F19 0.07300 0.01200 0.03900 0.00000 0.00700 0.00000
F20 0.04000 0.06300 0.01800 0.00000 -0.00600 0.00000
C1 0.02000 0.01700 0.03500 -0.00400 -0.00100 0.00300
C2 0.02000 0.01700 0.03500 -0.00400 -0.00100 0.00300

loop_
_atom_site_label
_atom_site_fract_x
_atom_site_fract_y
_atom_site_fract_z
_atom_site_occupancy
_atom_site_U_iso_or_equiv
_atom_site_type_symbol
_atom_site_attached_hydrogens
Ba1 0.96320 0.53413 0.41571 1.00000 0.01170 Ba 0
Ba2 0.52570 0.22870 0.08456 1.00000 0.03560 Ba 0
Ca1 0.50000 0.36350 0.50000 1.00000 0.01600 Ca 0
Ca2 -0.50000 0.56420 0.00000 1.00000 0.01700 Ca 0
V1 0.74180 0.05120 0.25007 0.62300 0.01200 V 0
Al1 0.74180 0.05120 0.25007 0.38000 0.01200 Al 0
V2 0.24030 0.21500 0.25020 0.70000 0.01450 V 0
Al2 0.24030 0.21500 0.25020 0.30000 0.01450 Al 0
Si1 0.43470 -0.29290 0.33560 1.00000 0.01400 Si 0
Si2 0.92660 -0.11850 0.33600 0.50000 0.01420 Si 0
Al3 0.92660 -0.11850 0.33600 0.50000 0.01420 Al 0
Si3 0.03530 0.05880 0.16470 0.50000 0.01420 Si 0
Al4_1 0.03530 0.05880 0.16470 0.50000 0.01420 Al 0
Si4 0.55090 -0.10930 0.16480 0.98000 0.01400 Si 0
Al4_2 0.55090 -0.10930 0.16480 0.02000 0.01400 Al 0
O1 0.22100 -0.17400 0.35130 1.00000 0.02300 O 0
O2 0.72400 -0.23900 0.35620 1.00000 0.02000 O 0
O3 0.88600 0.04200 0.35700 1.00000 0.01900 O 0
O4 0.88000 -0.11600 0.28450 1.00000 0.01530 O 0
O-H5 0.43200 0.06910 0.28290 1.00000 0.01530 O 1
O6 0.93800 0.19800 0.28440 1.00000 0.01530 O 0
O-H7 0.54400 0.21000 0.21760 1.00000 0.01530 O 1
O8 0.03800 0.07040 0.21640 1.00000 0.01530 O 0
O9 0.59900 -0.11800 0.21530 1.00000 0.01530 O 0
O10 0.08800 0.22300 0.14450 1.00000 0.02500 O 0
O11 0.76100 -0.00400 0.14370 1.00000 0.02400 O 0
O12 0.25900 -0.05500 0.14940 1.00000 0.02700 O 0
O13 0.01500 0.25600 0.04810 1.00000 0.04400 O 0
O14 -0.19400 0.46800 0.05170 1.00000 0.03500 O 0
O15 0.23800 0.45800 0.04830 1.00000 0.03500 O 0
O16 0.48100 0.55680 0.45010 1.00000 0.02200 O 0
O17 0.27000 0.77300 0.44930 1.00000 0.02100 O 0
O18 0.68900 0.76900 0.44960 1.00000 0.02400 O 0
F19 0.50000 0.19400 0.00000 0.60000 0.04100 F 0
F20 0.00000 0.50500 0.50000 0.72000 0.04100 F 0
C1 0.47500 0.70400 0.45160 1.00000 0.02400 C 0
C2 0.01300 0.39600 0.05020 1.00000 0.02400 C 0

loop_
_cod_changelog_entry_id
_cod_changelog_entry_author
_cod_changelog_entry_date
_cod_changelog_entry_text
1
;cod-tools version 3.8.0
Id: cif_guess_AMCSD_atom_types 9574 2023-05-10 09:00:05Z saulius
;
2023-05-10T18:56:59+03:00
;Derived atom types and hydrogen counts
from atom names that follow the AMCSD naming convention
(Wat == water, O-H == hydroxyl).
;
2
;cod-tools version 3.10.1
Id: cif_fix_AMCSD_atom_labels 10224 2024-08-07 11:09:31Z saulius
;
2024-08-07T19:40:18+03:00
;Changed the following '_atom_site_label' values:
the first duplicated label 'Al4'  converted to 'Al4_1'
duplicated label 'Al4' at index 14 converted to 'Al4_2'
;

loop_
_cod_related_entry_id
_cod_related_entry_database
_cod_related_entry_code
1 AMCSD 0018777
